data_4335507
loop_
_publ_author_name
'Anton O. Oliynyk'
'Stanislav S. Stoyko'
'Arthur Mar'

_publ_contact_author_address
; Department of Chemistry
  University of Alberta
  Edmonton, AB
  Canada  T6G 2G2
;
_publ_contact_author_email arthur.mar@ualberta.ca
_publ_contact_author_fax '(780) 492-8231'
_publ_contact_author_name 'Dr. Arthur Mar'
_publ_contact_author_phone '(780) 492-5592'
_publ_section_title
;
 Quaternary Germanides RE4Mn2InGe4 (RE = La-Nd, Sm, Gd-Tm, Lu)
;
_journal_name_full 'Inorganic Chemistry'
_journal_page_first 8264
_journal_page_last 8271
_journal_paper_doi 10.1021/ic401171v
_journal_volume 52
_journal_year 2013
_chemical_formula_structural 'La4 Mn2 In0.94 Ge4'
_chemical_formula_sum 'Ge4 In0.94 La4 Mn2'
_chemical_formula_weight 1064.38
_chemical_name_common 'lanthanum manganese indium germanide (4/2/1/4)'
_chemical_name_systematic 'lanthanum manganese indium germanide (4/2/1/4)'
_space_group_IT_number 12
_symmetry_cell_setting monoclinic
_symmetry_space_group_name_Hall '-C 2y'
_symmetry_space_group_name_H-M 'C 1 2/m 1'
_atom_sites_solution_primary direct
_atom_sites_solution_secondary difmap
_audit_creation_method SHELXL-97
_cell_angle_alpha 90.00
_cell_angle_beta 106.893(2)
_cell_angle_gamma 90.00
_cell_formula_units_Z 2
_cell_length_a 16.646(2)
_cell_length_b 4.4190(6)
_cell_length_c 7.4834(10)
_cell_measurement_reflns_used 2807
_cell_measurement_temperature 173(2)
_cell_measurement_theta_max 32.68
_cell_measurement_theta_min 4.35
_cell_volume 526.72(12)
_computing_cell_refinement 'Bruker SAINT 7.68A (Bruker, 2009)'
_computing_data_collection 'Bruker SMART 5.054 (Bruker, 1999)'
_computing_data_reduction 'Bruker SAINT 7.68A'
_computing_molecular_graphics 'ATOMS 5.1 (Dowty, 1999)'
_computing_publication_material 'Bruker SHELXTL 6.12'
_computing_structure_refinement 'Bruker SHELXTL 6.12'
_computing_structure_solution 'Bruker SHELXTL 6.12'
_diffrn_ambient_temperature 173(2)
_diffrn_measured_fraction_theta_full 0.978
_diffrn_measured_fraction_theta_max 0.978
_diffrn_measurement_device_type 'Bruker D8/SMART APEX II CCD'
_diffrn_measurement_method '\w scans'
_diffrn_radiation_monochromator graphite
_diffrn_radiation_source 'fine-focus sealed tube'
_diffrn_radiation_type MoK\a
_diffrn_radiation_wavelength 0.71073
_diffrn_reflns_av_R_equivalents 0.0282
_diffrn_reflns_av_sigmaI/netI 0.0261
_diffrn_reflns_limit_h_max 25
_diffrn_reflns_limit_h_min -25
_diffrn_reflns_limit_k_max 6
_diffrn_reflns_limit_k_min -6
_diffrn_reflns_limit_l_max 11
_diffrn_reflns_limit_l_min -11
_diffrn_reflns_number 3733
_diffrn_reflns_theta_full 33.24
_diffrn_reflns_theta_max 33.24
_diffrn_reflns_theta_min 2.56
_exptl_absorpt_coefficient_mu 31.319
_exptl_absorpt_correction_T_max 0.4843
_exptl_absorpt_correction_T_min 0.1674
_exptl_absorpt_correction_type numerical
_exptl_absorpt_process_details 'Bruker SHELXTL 6.12 (Sheldrick, 2001)'
_exptl_crystal_colour grey
_exptl_crystal_density_diffrn 6.711
_exptl_crystal_description irregular
_exptl_crystal_F_000 905
_exptl_crystal_size_max 0.09
_exptl_crystal_size_mid 0.06
_exptl_crystal_size_min 0.03
_refine_diff_density_max 1.927
_refine_diff_density_min -1.125
_refine_diff_density_rms 0.293
_refine_ls_extinction_coef 0.00191(9)
_refine_ls_extinction_expression Fc^*^=kFc[1+0.001xFc^2^\l^3^/sin(2\q)]^-1/4^
_refine_ls_extinction_method SHELXL
_refine_ls_goodness_of_fit_ref 1.054
_refine_ls_matrix_type full
_refine_ls_number_parameters 37
_refine_ls_number_reflns 1099
_refine_ls_number_restraints 0
_refine_ls_restrained_S_all 1.054
_refine_ls_R_factor_all 0.0234
_refine_ls_R_factor_gt 0.0195
_refine_ls_shift/su_max 0.001
_refine_ls_shift/su_mean 0.000
_refine_ls_structure_factor_coef Fsqd
_refine_ls_weighting_details 'calc w=1/[\s^2^(Fo^2^)+(0.0184P)^2^+0.1024P] where P=(Fo^2^+2Fc^2^)/3'
_refine_ls_weighting_scheme calc
_refine_ls_wR_factor_gt 0.0406
_refine_ls_wR_factor_ref 0.0417
_reflns_number_gt 989
_reflns_number_total 1099
_reflns_threshold_expression I>2\s(I)
_cod_data_source_file ic401171v_si_002_2.cif
_cod_data_source_block La4Mn2InGe4
_cod_original_sg_symbol_H-M 'C 2/m'
_cod_database_code 4335507

loop_
_symmetry_equiv_pos_as_xyz
'x, y, z'
'-x, y, -z'
'x+1/2, y+1/2, z'
'-x+1/2, y+1/2, -z'
'-x, -y, -z'
'x, -y, z'
'-x+1/2, -y+1/2, -z'
'x+1/2, -y+1/2, z'

loop_
_atom_site_label
_atom_site_type_symbol
_atom_site_fract_x
_atom_site_fract_y
_atom_site_fract_z
_atom_site_U_iso_or_equiv
_atom_site_adp_type
_atom_site_occupancy
_atom_site_symmetry_multiplicity
_atom_site_calc_flag
_atom_site_refinement_flags
La1 La 0.348689(16) 0.0000 0.07052(4) 0.00745(8) Uani 1 2 d S
La2 La 0.582519(16) 0.0000 0.36528(4) 0.00731(8) Uani 1 2 d S
Mn Mn 0.21679(4) 0.0000 0.62018(10) 0.00832(14) Uani 1 2 d S
In In 0.0000 0.0000 0.0000 0.01069(15) Uani 0.945(2) 4 d SP
Ge1 Ge 0.06228(3) 0.0000 0.64873(7) 0.00788(11) Uani 1 2 d S
Ge2 Ge 0.20235(3) 0.0000 0.25755(8) 0.00888(11) Uani 1 2 d S

loop_
_atom_site_aniso_label
_atom_site_aniso_U_11
_atom_site_aniso_U_22
_atom_site_aniso_U_33
_atom_site_aniso_U_23
_atom_site_aniso_U_13
_atom_site_aniso_U_12
La1 0.00851(13) 0.00697(13) 0.00664(13) 0.000 0.00183(10) 0.000
La2 0.00795(13) 0.00611(13) 0.00818(14) 0.000 0.00281(10) 0.000
Mn 0.0085(3) 0.0074(3) 0.0087(3) 0.000 0.0020(3) 0.000
In 0.0128(3) 0.0093(3) 0.0102(3) 0.000 0.00378(19) 0.000
Ge1 0.0085(2) 0.0067(2) 0.0080(2) 0.000 0.00162(18) 0.000
Ge2 0.0128(2) 0.0056(2) 0.0093(2) 0.000 0.00493(19) 0.000

loop_
_atom_type_symbol
_atom_type_description
_atom_type_scat_dispersion_real
_atom_type_scat_dispersion_imag
_atom_type_scat_source
Mn Mn 0.3368 0.7283 'International Tables Vol C Tables 4.2.6.8 and 6.1.1.4'
Ge Ge 0.1547 1.8001 'International Tables Vol C Tables 4.2.6.8 and 6.1.1.4'
In In -0.7276 1.3100 'International Tables Vol C Tables 4.2.6.8 and 6.1.1.4'
La La -0.2871 2.4523 'International Tables Vol C Tables 4.2.6.8 and 6.1.1.4'

loop_
_geom_angle_atom_site_label_1
_geom_angle_atom_site_label_2
_geom_angle_atom_site_label_3
_geom_angle
_geom_angle_site_symmetry_1
_geom_angle_site_symmetry_3
Ge1 La1 Ge1 90.479(18) 7_556 7_546
Ge1 La1 Ge2 88.742(15) 7_556 .
Ge1 La1 Ge2 88.742(15) 7_546 .
Ge1 La1 Ge2 165.476(16) 7_556 7_545
Ge1 La1 Ge2 89.767(14) 7_546 7_545
Ge2 La1 Ge2 105.782(13) . 7_545
Ge1 La1 Ge2 89.767(14) 7_556 7
Ge1 La1 Ge2 165.476(16) 7_546 7
Ge2 La1 Ge2 105.782(13) . 7
Ge2 La1 Ge2 86.396(18) 7_545 7
Ge1 La1 Mn 134.694(9) 7_556 1_554
Ge1 La1 Mn 134.694(9) 7_546 1_554
Ge2 La1 Mn 94.56(2) . 1_554
Ge2 La1 Mn 45.907(10) 7_545 1_554
Ge2 La1 Mn 45.907(10) 7 1_554
Ge1 La1 In 55.371(12) 7_556 3
Ge1 La1 In 109.103(14) 7_546 3
Ge2 La1 In 138.704(7) . 3
Ge2 La1 In 111.037(13) 7_545 3
Ge2 La1 In 59.713(11) 7 3
Mn La1 In 97.720(13) 1_554 3
Ge1 La1 In 109.103(14) 7_556 3_545
Ge1 La1 In 55.371(12) 7_546 3_545
Ge2 La1 In 138.704(7) . 3_545
Ge2 La1 In 59.713(11) 7_545 3_545
Ge2 La1 In 111.037(13) 7 3_545
Mn La1 In 97.720(13) 1_554 3_545
In La1 In 78.188(12) 3 3_545
Ge1 La1 Mn 45.739(16) 7_556 7_556
Ge1 La1 Mn 100.132(17) 7_546 7_556
Ge2 La1 Mn 45.017(11) . 7_556
Ge2 La1 Mn 148.144(17) 7_545 7_556
Ge2 La1 Mn 90.399(15) 7 7_556
Mn La1 Mn 113.820(16) 1_554 7_556
In La1 Mn 94.311(12) 3 7_556
In La1 Mn 148.346(14) 3_545 7_556
Ge1 La1 Mn 100.132(17) 7_556 7_546
Ge1 La1 Mn 45.739(16) 7_546 7_546
Ge2 La1 Mn 45.017(11) . 7_546
Ge2 La1 Mn 90.399(15) 7_545 7_546
Ge2 La1 Mn 148.144(17) 7 7_546
Mn La1 Mn 113.820(16) 1_554 7_546
In La1 Mn 148.346(14) 3 7_546
In La1 Mn 94.311(12) 3_545 7_546
Mn La1 Mn 75.953(18) 7_556 7_546
Ge1 La1 La2 112.367(13) 7_556 5_655
Ge1 La1 La2 112.367(13) 7_546 5_655
Ge2 La1 La2 149.074(14) . 5_655
Ge2 La1 La2 54.485(11) 7_545 5_655
Ge2 La1 La2 54.485(11) 7 5_655
Mn La1 La2 54.516(16) 1_554 5_655
In La1 La2 57.012(6) 3 5_655
In La1 La2 57.012(6) 3_545 5_655
Mn La1 La2 141.781(9) 7_556 5_655
Mn La1 La2 141.781(9) 7_546 5_655
Ge1 La1 La1 142.650(15) 7_556 7_545
Ge1 La1 La1 88.776(12) 7_546 7_545
Ge2 La1 La1 53.908(12) . 7_545
Ge2 La1 La1 51.874(11) 7_545 7_545
Ge2 La1 La1 99.762(15) 7 7_545
Mn La1 La1 58.712(12) 1_554 7_545
In La1 La1 156.293(13) 3 7_545
In La1 La1 100.991(11) 3_545 7_545
Mn La1 La1 97.781(16) 7_556 7_545
Mn La1 La1 55.108(14) 7_546 7_545
La2 La1 La1 102.324(11) 5_655 7_545
Ge1 La2 Ge1 89.153(18) 3 3_545
Ge1 La2 Ge2 83.277(13) 3 3
Ge1 La2 Ge2 147.412(16) 3_545 3
Ge1 La2 Ge2 147.412(16) 3 3_545
Ge1 La2 Ge2 83.277(13) 3_545 3_545
Ge2 La2 Ge2 86.257(17) 3 3_545
Ge1 La2 Ge1 105.986(12) 3 7_546
Ge1 La2 Ge1 47.217(17) 3_545 7_546
Ge2 La2 Ge1 164.311(17) 3 7_546
Ge2 La2 Ge1 91.886(14) 3_545 7_546
Ge1 La2 Ge1 47.217(17) 3 7_556
Ge1 La2 Ge1 105.986(12) 3_545 7_556
Ge2 La2 Ge1 91.886(14) 3 7_556
Ge2 La2 Ge1 164.311(17) 3_545 7_556
Ge1 La2 Ge1 85.698(17) 7_546 7_556
Ge1 La2 Mn 106.403(15) 3 5_656
Ge1 La2 Mn 106.403(14) 3_545 5_656
Ge2 La2 Mn 47.012(11) 3 5_656
Ge2 La2 Mn 47.012(11) 3_545 5_656
Ge1 La2 Mn 137.147(9) 7_546 5_656
Ge1 La2 Mn 137.147(9) 7_556 5_656
Ge1 La2 Mn 48.104(16) 3 3
Ge1 La2 Mn 105.412(17) 3_545 3
Ge2 La2 Mn 47.746(17) 3 3
Ge2 La2 Mn 103.703(18) 3_545 3
Ge1 La2 Mn 147.118(18) 7_546 3
Ge1 La2 Mn 86.287(15) 7_556 3
Mn La2 Mn 58.473(17) 5_656 3
Ge1 La2 Mn 105.412(17) 3 3_545
Ge1 La2 Mn 48.104(16) 3_545 3_545
Ge2 La2 Mn 103.703(18) 3 3_545
Ge2 La2 Mn 47.746(17) 3_545 3_545
Ge1 La2 Mn 86.287(16) 7_546 3_545
Ge1 La2 Mn 147.118(18) 7_556 3_545
Mn La2 Mn 58.473(17) 5_656 3_545
Mn La2 Mn 83.37(2) 3 3_545
Ge1 La2 In 151.846(13) 3 3_545
Ge1 La2 In 89.343(13) 3_545 3_545
Ge2 La2 In 111.731(14) 3 3_545
Ge2 La2 In 60.019(12) 3_545 3_545
Ge1 La2 In 54.678(11) 7_546 3_545
Ge1 La2 In 106.693(13) 7_556 3_545
Mn La2 In 100.978(12) 5_656 3_545
Mn La2 In 157.122(15) 3 3_545
Mn La2 In 94.303(13) 3_545 3_545
Ge1 La2 In 89.343(13) 3 3
Ge1 La2 In 151.846(14) 3_545 3
Ge2 La2 In 60.019(12) 3 3
Ge2 La2 In 111.731(14) 3_545 3
Ge1 La2 In 106.693(13) 7_546 3
Ge1 La2 In 54.678(11) 7_556 3
Mn La2 In 100.978(12) 5_656 3
Mn La2 In 94.303(13) 3 3
Mn La2 In 157.122(15) 3_545 3
In La2 In 79.029(12) 3_545 3
Ge1 La2 La1 134.760(9) 3 5_655
Ge1 La2 La1 134.760(9) 3_545 5_655
Ge2 La2 La1 54.381(10) 3 5_655
Ge2 La2 La1 54.381(10) 3_545 5_655
Ge1 La2 La1 112.479(12) 7_546 5_655
Ge1 La2 La1 112.479(12) 7_556 5_655
Mn La2 La1 57.954(15) 5_656 5_655
Mn La2 La1 100.049(16) 3 5_655
Mn La2 La1 100.049(16) 3_545 5_655
In La2 La1 57.816(9) 3_545 5_655
In La2 La1 57.816(9) 3 5_655
Ge2 Mn Ge2 115.64(3) 7_556 7_546
Ge2 Mn Ge1 112.74(2) 7_556 .
Ge2 Mn Ge1 112.74(2) 7_546 .
Ge2 Mn Ge2 104.04(2) 7_556 .
Ge2 Mn Ge2 104.04(2) 7_546 .
Ge1 Mn Ge2 106.36(3) . .
Ge2 Mn Mn 123.19(4) 7_556 7_546
Ge2 Mn Mn 52.625(17) 7_546 7_546
Ge1 Mn Mn 122.84(3) . 7_546
Ge2 Mn Mn 51.42(2) . 7_546
Ge2 Mn Mn 52.625(17) 7_556 7_556
Ge2 Mn Mn 123.19(4) 7_546 7_556
Ge1 Mn Mn 122.84(3) . 7_556
Ge2 Mn Mn 51.42(2) . 7_556
Mn Mn Mn 86.00(4) 7_546 7_556
Ge2 Mn La2 64.907(18) 7_556 5_656
Ge2 Mn La2 64.907(18) 7_546 5_656
Ge1 Mn La2 173.76(3) . 5_656
Ge2 Mn La2 79.88(2) . 5_656
Mn Mn La2 60.94(2) 7_546 5_656
Mn Mn La2 60.94(2) 7_556 5_656
Ge2 Mn La2 163.02(3) 7_556 3_445
Ge2 Mn La2 80.252(15) 7_546 3_445
Ge1 Mn La2 62.494(17) . 3_445
Ge2 Mn La2 64.341(17) . 3_445
Mn Mn La2 60.586(19) 7_546 3_445
Mn Mn La2 114.58(3) 7_556 3_445
La2 Mn La2 121.527(17) 5_656 3_445
Ge2 Mn La2 80.252(15) 7_556 3_455
Ge2 Mn La2 163.02(3) 7_546 3_455
Ge1 Mn La2 62.494(17) . 3_455
Ge2 Mn La2 64.341(17) . 3_455
Mn Mn La2 114.58(3) 7_546 3_455
Mn Mn La2 60.586(19) 7_556 3_455
La2 Mn La2 121.527(17) 5_656 3_455
La2 Mn La2 83.37(2) 3_445 3_455
Ge2 Mn La1 62.624(19) 7_556 1_556
Ge2 Mn La1 62.625(19) 7_546 1_556
Ge1 Mn La1 106.23(3) . 1_556
Ge2 Mn La1 147.41(3) . 1_556
Mn Mn La1 108.64(3) 7_546 1_556
Mn Mn La1 108.64(3) 7_556 1_556
La2 Mn La1 67.532(17) 5_656 1_556
La2 Mn La1 133.833(14) 3_445 1_556
La2 Mn La1 133.833(13) 3_455 1_556
Ge2 Mn La1 58.360(16) 7_556 7_556
Ge2 Mn La1 121.13(3) 7_546 7_556
Ge1 Mn La1 57.514(15) . 7_556
Ge2 Mn La1 134.821(17) . 7_556
Mn Mn La1 173.75(3) 7_546 7_556
Mn Mn La1 98.901(15) 7_556 7_556
La2 Mn La1 118.112(18) 5_656 7_556
La2 Mn La1 119.99(2) 3_445 7_556
La2 Mn La1 71.417(14) 3_455 7_556
La1 Mn La1 66.179(16) 1_556 7_556
Ge2 Mn La1 121.13(3) 7_556 7_546
Ge2 Mn La1 58.360(16) 7_546 7_546
Ge1 Mn La1 57.514(15) . 7_546
Ge2 Mn La1 134.821(17) . 7_546
Mn Mn La1 98.901(15) 7_546 7_546
Mn Mn La1 173.75(3) 7_556 7_546
La2 Mn La1 118.112(18) 5_656 7_546
La2 Mn La1 71.417(14) 3_445 7_546
La2 Mn La1 119.99(2) 3_455 7_546
La1 Mn La1 66.179(16) 1_556 7_546
La1 Mn La1 75.953(18) 7_556 7_546
Ge1 In Ge1 180.000(15) 5_556 1_554
Ge1 In La2 121.021(10) 5_556 7_545
Ge1 In La2 58.979(10) 1_554 7_545
Ge1 In La2 58.979(10) 5_556 3_455
Ge1 In La2 121.021(10) 1_554 3_455
La2 In La2 180.000(7) 7_545 3_455
Ge1 In La2 121.021(10) 5_556 7
Ge1 In La2 58.979(10) 1_554 7
La2 In La2 79.029(12) 7_545 7
La2 In La2 100.971(12) 3_455 7
Ge1 In La2 58.979(10) 5_556 3_445
Ge1 In La2 121.021(10) 1_554 3_445
La2 In La2 100.971(12) 7_545 3_445
La2 In La2 79.029(12) 3_455 3_445
La2 In La2 180.000(9) 7 3_445
Ge1 In La1 55.869(8) 5_556 3_445
Ge1 In La1 124.131(8) 1_554 3_445
La2 In La1 65.172(9) 7_545 3_445
La2 In La1 114.828(9) 3_455 3_445
La2 In La1 112.492(9) 7 3_445
La2 In La1 67.508(9) 3_445 3_445
Ge1 In La1 124.131(8) 5_556 7
Ge1 In La1 55.869(8) 1_554 7
La2 In La1 114.828(9) 7_545 7
La2 In La1 65.172(9) 3_455 7
La2 In La1 67.508(9) 7 7
La2 In La1 112.492(9) 3_445 7
La1 In La1 180.000(6) 3_445 7
Ge1 In La1 124.131(8) 5_556 7_545
Ge1 In La1 55.869(8) 1_554 7_545
La2 In La1 67.508(9) 7_545 7_545
La2 In La1 112.492(9) 3_455 7_545
La2 In La1 114.828(9) 7 7_545
La2 In La1 65.172(9) 3_445 7_545
La1 In La1 101.813(12) 3_445 7_545
La1 In La1 78.187(12) 7 7_545
Ge1 In La1 55.869(8) 5_556 3_455
Ge1 In La1 124.131(8) 1_554 3_455
La2 In La1 112.492(9) 7_545 3_455
La2 In La1 67.508(9) 3_455 3_455
La2 In La1 65.172(9) 7 3_455
La2 In La1 114.828(9) 3_445 3_455
La1 In La1 78.187(12) 3_445 3_455
La1 In La1 101.813(12) 7 3_455
La1 In La1 180.000(9) 7_545 3_455
Ge1 Ge1 Mn 119.37(4) 5_556 .
Ge1 Ge1 In 110.59(3) 5_556 1_556
Mn Ge1 In 130.03(3) . 1_556
Ge1 Ge1 La1 133.840(10) 5_556 7_556
Mn Ge1 La1 76.745(17) . 7_556
In Ge1 La1 68.760(13) 1_556 7_556
Ge1 Ge1 La1 133.840(10) 5_556 7_546
Mn Ge1 La1 76.745(17) . 7_546
In Ge1 La1 68.760(13) 1_556 7_546
La1 Ge1 La1 90.479(17) 7_556 7_546
Ge1 Ge1 La2 68.458(18) 5_556 3_445
Mn Ge1 La2 69.401(16) . 3_445
In Ge1 La2 134.469(9) 1_556 3_445
La1 Ge1 La2 146.104(19) 7_556 3_445
La1 Ge1 La2 80.406(13) 7_546 3_445
Ge1 Ge1 La2 68.458(18) 5_556 3_455
Mn Ge1 La2 69.401(16) . 3_455
In Ge1 La2 134.469(9) 1_556 3_455
La1 Ge1 La2 80.406(13) 7_556 3_455
La1 Ge1 La2 146.104(19) 7_546 3_455
La2 Ge1 La2 89.153(18) 3_445 3_455
Ge1 Ge1 La2 64.325(16) 5_556 7_546
Mn Ge1 La2 136.711(9) . 7_546
In Ge1 La2 66.343(11) 1_556 7_546
La1 Ge1 La2 135.074(19) 7_556 7_546
La1 Ge1 La2 75.063(12) 7_546 7_546
La2 Ge1 La2 74.014(12) 3_445 7_546
La2 Ge1 La2 132.783(17) 3_455 7_546
Ge1 Ge1 La2 64.325(16) 5_556 7_556
Mn Ge1 La2 136.711(9) . 7_556
In Ge1 La2 66.343(11) 1_556 7_556
La1 Ge1 La2 75.063(12) 7_556 7_556
La1 Ge1 La2 135.074(19) 7_546 7_556
La2 Ge1 La2 132.783(17) 3_445 7_556
La2 Ge1 La2 74.014(12) 3_455 7_556
La2 Ge1 La2 85.699(17) 7_546 7_556
Mn Ge2 Mn 115.63(3) 7_556 7_546
Mn Ge2 Mn 75.96(2) 7_556 .
Mn Ge2 Mn 75.96(2) 7_546 .
Mn Ge2 La1 76.62(2) 7_556 .
Mn Ge2 La1 76.62(2) 7_546 .
Mn Ge2 La1 127.15(3) . .
Mn Ge2 La1 147.23(3) 7_556 7_545
Mn Ge2 La1 71.469(18) 7_546 7_545
Mn Ge2 La1 134.697(11) . 7_545
La1 Ge2 La1 74.216(13) . 7_545
Mn Ge2 La1 71.469(18) 7_556 7
Mn Ge2 La1 147.23(3) 7_546 7
Mn Ge2 La1 134.697(11) . 7
La1 Ge2 La1 74.216(13) . 7
La1 Ge2 La1 86.396(19) 7_545 7
Mn Ge2 La2 141.62(3) 7_556 3_445
Mn Ge2 La2 68.082(18) 7_546 3_445
Mn Ge2 La2 67.913(15) . 3_445
La1 Ge2 La2 136.521(9) . 3_445
La1 Ge2 La2 71.134(12) 7_545 3_445
La1 Ge2 La2 127.777(19) 7 3_445
Mn Ge2 La2 68.082(18) 7_556 3_455
Mn Ge2 La2 141.62(3) 7_546 3_455
Mn Ge2 La2 67.913(15) . 3_455
La1 Ge2 La2 136.521(9) . 3_455
La1 Ge2 La2 127.777(19) 7_545 3_455
La1 Ge2 La2 71.134(12) 7 3_455
La2 Ge2 La2 86.259(17) 3_445 3_455

loop_
_geom_bond_atom_site_label_1
_geom_bond_atom_site_label_2
_geom_bond_distance
_geom_bond_site_symmetry_2
La1 Ge1 3.1117(5) 7_556
La1 Ge1 3.1117(5) 7_546
La1 Ge2 3.1423(7) .
La1 Ge2 3.2278(5) 7_545
La1 Ge2 3.2278(5) 7
La1 Mn 3.4465(9) 1_554
La1 In 3.5038(4) 3
La1 In 3.5038(4) 3_545
La1 Mn 3.5907(7) 7_556
La1 Mn 3.5907(7) 7_546
La1 La2 3.7573(6) 5_655
La1 La1 3.8438(6) 7_545
La2 Ge1 3.1481(5) 3
La2 Ge1 3.1481(5) 3_545
La2 Ge2 3.2320(5) 3
La2 Ge2 3.2320(5) 3_545
La2 Ge1 3.2489(5) 7_546
La2 Ge1 3.2489(5) 7_556
La2 Mn 3.3109(9) 5_656
La2 Mn 3.3223(6) 3
La2 Mn 3.3223(6) 3_545
La2 In 3.4726(4) 3_545
La2 In 3.4726(4) 3
La2 La1 3.7574(6) 5_655
Mn Ge2 2.6106(6) 7_556
Mn Ge2 2.6106(6) 7_546
Mn Ge1 2.6420(9) .
Mn Ge2 2.6539(10) .
Mn Mn 3.2398(11) 7_546
Mn Mn 3.2398(11) 7_556
Mn La2 3.3108(9) 5_656
Mn La2 3.3224(6) 3_445
Mn La2 3.3224(6) 3_455
Mn La1 3.4464(9) 1_556
Mn La1 3.5907(7) 7_556
Mn La1 3.5907(7) 7_546
In Ge1 3.0933(6) 5_556
In Ge1 3.0933(6) 1_554
In La2 3.4726(4) 7_545
In La2 3.4726(4) 3_455
In La2 3.4726(4) 7
In La2 3.4726(4) 3_445
In La1 3.5039(4) 3_445
In La1 3.5039(4) 7
In La1 3.5039(4) 7_545
In La1 3.5039(4) 3_455
Ge1 Ge1 2.5636(10) 5_556
Ge1 In 3.0933(6) 1_556
Ge1 La1 3.1117(5) 7_556
Ge1 La1 3.1117(5) 7_546
Ge1 La2 3.1481(5) 3_445
Ge1 La2 3.1481(5) 3_455
Ge1 La2 3.2489(5) 7_546
Ge1 La2 3.2489(5) 7_556
Ge2 Mn 2.6106(6) 7_556
Ge2 Mn 2.6106(6) 7_546
Ge2 La1 3.2278(5) 7_545
Ge2 La1 3.2278(5) 7
Ge2 La2 3.2319(5) 3_445
Ge2 La2 3.2319(5) 3_455
